data_2224882
loop_
_publ_author_name
'Al Subari, Abdusalam'
'Bouhfid, Rachid'
'Zouihri, Hafid'
'Essassi, El Mokhtar'
'Ng, Seik Weng'

_publ_section_title
;
 3-(Phenylimino)indolin-2-one
;
_journal_coeditor_code BT5177
_journal_issue 2
_journal_name_full 'Acta Crystallographica Section E'
_journal_page_first o453
_journal_paper_doi 10.1107/S160053681000259X
_journal_volume 66
_journal_year 2010
_chemical_formula_iupac 'C14 H10 N2 O'
_chemical_formula_moiety 'C14 H10 N2 O'
_chemical_formula_sum 'C14 H10 N2 O'
_chemical_formula_weight 222.24
_chemical_name_systematic
;
3-(Phenylimino)indolin-2-one
;
_space_group_IT_number 33
_symmetry_cell_setting orthorhombic
_symmetry_space_group_name_Hall 'P 2c -2n'
_symmetry_space_group_name_H-M 'P n a 21'
_atom_sites_solution_hydrogens geom
_atom_sites_solution_primary direct
_atom_sites_solution_secondary difmap
_audit_creation_method SHELXL-97
_cell_angle_alpha 90.00
_cell_angle_beta 90.00
_cell_angle_gamma 90.00
_cell_formula_units_Z 8
_cell_length_a 20.1647(4)
_cell_length_b 5.02230(10)
_cell_length_c 21.8791(5)
_cell_measurement_reflns_used 3521
_cell_measurement_temperature 293(2)
_cell_measurement_theta_max 25.7
_cell_measurement_theta_min 2.7
_cell_volume 2215.77(8)
_computing_cell_refinement 'SAINT (Bruker, 2005)'
_computing_data_collection 'APEX2 (Bruker, 2005)'
_computing_data_reduction 'SAINT (Bruker, 2005)'
_computing_molecular_graphics 'X-SEED (Barbour, 2001)'
_computing_publication_material 'publCIF (Westrip, 2010)'
_computing_structure_refinement 'SHELXL97 (Sheldrick, 2008)'
_computing_structure_solution 'SHELXS97 (Sheldrick, 2008)'
_diffrn_ambient_temperature 293(2)
_diffrn_measured_fraction_theta_full 0.999
_diffrn_measured_fraction_theta_max 0.999
_diffrn_measurement_device_type 'Bruker APEXII diffractometer'
_diffrn_measurement_method '\f and \w scans'
_diffrn_radiation_monochromator graphite
_diffrn_radiation_source 'fine-focus sealed tube'
_diffrn_radiation_type MoK\a
_diffrn_radiation_wavelength 0.71073
_diffrn_reflns_av_R_equivalents 0.0300
_diffrn_reflns_av_sigmaI/netI 0.0209
_diffrn_reflns_limit_h_max 26
_diffrn_reflns_limit_h_min -24
_diffrn_reflns_limit_k_max 6
_diffrn_reflns_limit_k_min -3
_diffrn_reflns_limit_l_max 28
_diffrn_reflns_limit_l_min -28
_diffrn_reflns_number 15055
_diffrn_reflns_theta_full 27.49
_diffrn_reflns_theta_max 27.49
_diffrn_reflns_theta_min 1.86
_diffrn_standards_decay_% 0
_diffrn_standards_interval_count 0
_diffrn_standards_interval_time 0
_diffrn_standards_number 0
_exptl_absorpt_coefficient_mu 0.086
_exptl_absorpt_correction_type none
_exptl_crystal_colour Orange
_exptl_crystal_density_diffrn 1.332
_exptl_crystal_density_method 'not measured'
_exptl_crystal_description Block
_exptl_crystal_F_000 928
_exptl_crystal_size_max 0.3
_exptl_crystal_size_mid 0.3
_exptl_crystal_size_min 0.3
_refine_diff_density_max 0.189
_refine_diff_density_min -0.200
_refine_ls_extinction_method none
_refine_ls_goodness_of_fit_ref 1.097
_refine_ls_hydrogen_treatment mixed
_refine_ls_matrix_type full
_refine_ls_number_parameters 315
_refine_ls_number_reflns 2619
_refine_ls_number_restraints 3
_refine_ls_restrained_S_all 1.096
_refine_ls_R_factor_all 0.0556
_refine_ls_R_factor_gt 0.0342
_refine_ls_shift/su_max 0.001
_refine_ls_shift/su_mean 0.001
_refine_ls_structure_factor_coef Fsqd
_refine_ls_weighting_details 'calc w=1/[\s^2^(Fo^2^)+(0.0745P)^2^+0.0171P] where P=(Fo^2^+2Fc^2^)/3'
_refine_ls_weighting_scheme calc
_refine_ls_wR_factor_gt 0.0952
_refine_ls_wR_factor_ref 0.1184
_reflns_number_gt 2042
_reflns_number_total 2619
_reflns_threshold_expression I>2\s(I)
_cod_data_source_file bt5177.cif
_cod_data_source_block I
_cod_depositor_comments
;
The following automatic conversions were performed:
'_symmetry_cell_setting' value 'Orthorhombic' changed to 'orthorhombic'
according to '/home/saulius/struct/CIF-dictionaries/cif_core.dic'
dictionary named 'cif_core.dic' version 2.4.1 from
2010-06-29.

'_exptl_absorpt_correction_type' value 'None' changed to
'none' according to '/home/saulius/struct/CIF-dictionaries/cif_core.dic'
dictionary named 'cif_core.dic' version 2.4.1 from 2010-06-29.

Automatic conversion script
Id: cif_fix_enum 1527 2010-12-29 10:47:43Z saulius 

The following automatic conversions were performed:

'_symmetry_cell_setting' value 'Orthorhombic' changed to
'orthorhombic' according to
/home/saulius/struct/CIF-dictionaries/cif_core.dic dictionary named
'cif_core.dic' version 2.4.1 from
2010-06-29.

'_exptl_absorpt_correction_type' value 'None' changed to
'none' according to
/home/saulius/struct/CIF-dictionaries/cif_core.dic dictionary named
'cif_core.dic' version 2.4.1 from 2010-06-29.

Automatic conversion script
Id: cif_fix_values 1715 2011-07-08 13:25:40Z adriana 
;
_cod_database_code 2224882
_cod_database_fobs_code 2224882

loop_
_symmetry_equiv_pos_as_xyz
'x, y, z'
'-x, -y, z+1/2'
'x+1/2, -y+1/2, z'
'-x+1/2, y+1/2, z+1/2'

loop_
_atom_site_type_symbol
_atom_site_label
_atom_site_fract_x
_atom_site_fract_y
_atom_site_fract_z
_atom_site_U_iso_or_equiv
_atom_site_adp_type
_atom_site_calc_flag
_atom_site_refinement_flags
_atom_site_occupancy
_atom_site_disorder_assembly
_atom_site_disorder_group
O O1 0.36628(12) 0.9072(6) 0.49888(10) 0.0769(7) Uani d . 1 . .
O O2 0.11993(12) 0.6636(6) 0.52675(12) 0.0816(8) Uani d . 1 . .
N N1 0.44843(11) 0.6264(6) 0.53285(11) 0.0543(6) Uani d D 1 . .
N N2 0.28865(11) 0.6607(5) 0.59271(10) 0.0505(6) Uani d . 1 . .
N N3 0.20427(11) 0.9352(5) 0.49173(10) 0.0535(6) Uani d D 1 . .
N N4 0.04413(11) 0.9133(5) 0.43186(11) 0.0525(6) Uani d . 1 . .
C C1 0.38742(14) 0.7371(6) 0.53269(13) 0.0535(7) Uani d . 1 . .
C C2 0.34907(12) 0.5996(5) 0.58405(11) 0.0462(6) Uani d . 1 . .
C C3 0.39537(12) 0.4079(5) 0.61115(11) 0.0446(6) Uani d . 1 . .
C C4 0.39058(14) 0.2185(6) 0.65685(13) 0.0519(7) Uani d . 1 . .
H H4 0.3517 0.2014 0.6794 0.062 Uiso calc R 1 . .
C C5 0.44415(16) 0.0553(6) 0.66857(15) 0.0605(7) Uani d . 1 . .
H H5 0.4414 -0.0724 0.6993 0.073 Uiso calc R 1 . .
C C6 0.50158(16) 0.0802(7) 0.63515(17) 0.0663(8) Uani d . 1 . .
H H6 0.5370 -0.0327 0.6436 0.080 Uiso calc R 1 . .
C C7 0.50835(15) 0.2678(7) 0.58932(15) 0.0609(8) Uani d . 1 . .
H H7 0.5475 0.2840 0.5672 0.073 Uiso calc R 1 . .
C C8 0.45450(13) 0.4302(6) 0.57769(12) 0.0481(6) Uani d . 1 . .
C C9 0.25376(12) 0.5309(5) 0.64115(12) 0.0454(6) Uani d . 1 . .
C C10 0.20928(13) 0.3331(7) 0.62764(14) 0.0565(7) Uani d . 1 . .
H H10 0.2017 0.2850 0.5872 0.068 Uiso calc R 1 . .
C C11 0.17563(15) 0.2051(7) 0.67433(17) 0.0619(8) Uani d . 1 . .
H H11 0.1464 0.0673 0.6653 0.074 Uiso calc R 1 . .
C C12 0.18528(14) 0.2810(7) 0.73385(15) 0.0594(8) Uani d . 1 . .
H H12 0.1628 0.1938 0.7651 0.071 Uiso calc R 1 . .
C C13 0.22774(15) 0.4843(6) 0.74728(13) 0.0565(7) Uani d . 1 . .
H H13 0.2334 0.5381 0.7876 0.068 Uiso calc R 1 . .
C C14 0.26251(16) 0.6108(6) 0.70102(13) 0.0536(7) Uani d . 1 . .
H H14 0.2916 0.7488 0.7102 0.064 Uiso calc R 1 . .
C C15 0.14226(13) 0.8292(7) 0.49218(13) 0.0539(7) Uani d . 1 . .
C C16 0.10494(12) 0.9666(5) 0.44047(11) 0.0455(6) Uani d . 1 . .
C C17 0.15210(13) 1.1524(5) 0.41286(11) 0.0437(6) Uani d . 1 . .
C C18 0.14711(14) 1.3414(6) 0.36677(13) 0.0528(7) Uani d . 1 . .
H H18 0.1080 1.3596 0.3447 0.063 Uiso calc R 1 . .
C C19 0.20099(16) 1.5019(6) 0.35414(15) 0.0609(7) Uani d . 1 . .
H H19 0.1983 1.6295 0.3235 0.073 Uiso calc R 1 . .
C C20 0.25942(17) 1.4720(7) 0.38751(17) 0.0661(8) Uani d . 1 . .
H H20 0.2955 1.5803 0.3785 0.079 Uiso calc R 1 . .
C C21 0.26500(16) 1.2858(7) 0.43355(16) 0.0620(8) Uani d . 1 . .
H H21 0.3042 1.2679 0.4555 0.074 Uiso calc R 1 . .
C C22 0.21093(13) 1.1269(5) 0.44624(12) 0.0472(6) Uani d . 1 . .
C C23 0.00927(12) 1.0342(6) 0.38269(12) 0.0461(6) Uani d . 1 . .
C C24 0.01763(15) 0.9423(6) 0.32334(14) 0.0576(7) Uani d . 1 . .
H H24 0.0478 0.8065 0.3154 0.069 Uiso calc R 1 . .
C C25 -0.01848(16) 1.0510(7) 0.27619(16) 0.0610(8) Uani d . 1 . .
H H25 -0.0126 0.9887 0.2365 0.073 Uiso calc R 1 . .
C C26 -0.06293(15) 1.2504(7) 0.28746(16) 0.0630(8) Uani d . 1 . .
H H26 -0.0869 1.3255 0.2555 0.076 Uiso calc R 1 . .
C C27 -0.07213(15) 1.3401(7) 0.34652(17) 0.0687(9) Uani d . 1 . .
H H27 -0.1025 1.4755 0.3541 0.082 Uiso calc R 1 . .
C C28 -0.03689(14) 1.2315(7) 0.39430(14) 0.0586(7) Uani d . 1 . .
H H28 -0.0441 1.2903 0.4341 0.070 Uiso calc R 1 . .
H H1 0.4791(10) 0.653(6) 0.5061(10) 0.052(8) Uiso d D 1 . .
H H3 0.2338(12) 0.883(7) 0.5172(12) 0.064(9) Uiso d D 1 . .

loop_
_atom_site_aniso_label
_atom_site_aniso_U_11
_atom_site_aniso_U_22
_atom_site_aniso_U_33
_atom_site_aniso_U_12
_atom_site_aniso_U_13
_atom_site_aniso_U_23
O1 0.0687(14) 0.0941(18) 0.0678(15) 0.0084(12) 0.0068(11) 0.0340(13)
O2 0.0684(14) 0.104(2) 0.0721(14) -0.0040(13) -0.0001(12) 0.0422(15)
N1 0.0457(13) 0.0711(16) 0.0461(12) -0.0002(11) 0.0104(10) 0.0017(12)
N2 0.0423(12) 0.0625(15) 0.0468(12) 0.0047(10) 0.0007(9) 0.0070(11)
N3 0.0483(12) 0.0653(15) 0.0470(12) 0.0081(11) -0.0064(10) 0.0028(11)
N4 0.0419(12) 0.0659(15) 0.0498(12) 0.0040(11) 0.0037(9) 0.0097(11)
C1 0.0477(15) 0.0673(19) 0.0454(15) -0.0002(13) 0.0020(12) 0.0021(14)
C2 0.0440(13) 0.0533(15) 0.0414(12) -0.0015(11) -0.0017(10) -0.0023(12)
C3 0.0424(13) 0.0466(14) 0.0447(13) 0.0000(11) -0.0018(10) -0.0070(11)
C4 0.0528(15) 0.0507(15) 0.0523(16) -0.0015(12) -0.0007(12) -0.0013(13)
C5 0.0673(18) 0.0514(16) 0.0628(17) 0.0045(14) -0.0089(15) 0.0015(14)
C6 0.0586(17) 0.0610(18) 0.079(2) 0.0137(15) -0.0129(15) -0.0068(17)
C7 0.0498(16) 0.0683(19) 0.0645(19) 0.0081(13) 0.0051(14) -0.0094(16)
C8 0.0452(14) 0.0521(15) 0.0471(13) 0.0008(11) 0.0006(11) -0.0098(12)
C9 0.0355(12) 0.0527(15) 0.0479(13) 0.0082(11) 0.0022(10) 0.0033(12)
C10 0.0534(16) 0.0620(18) 0.0541(16) -0.0013(14) -0.0060(14) -0.0022(14)
C11 0.0501(16) 0.0592(17) 0.076(2) -0.0087(14) -0.0041(15) 0.0083(16)
C12 0.0505(17) 0.0612(18) 0.067(2) 0.0046(14) 0.0100(14) 0.0159(15)
C13 0.0664(17) 0.0566(16) 0.0465(14) 0.0090(14) 0.0075(13) -0.0021(13)
C14 0.0539(16) 0.0525(16) 0.0544(16) -0.0026(13) 0.0024(12) -0.0016(12)
C15 0.0486(15) 0.0687(19) 0.0444(15) 0.0099(14) 0.0045(12) 0.0066(13)
C16 0.0411(13) 0.0532(15) 0.0422(13) 0.0076(11) 0.0045(10) 0.0025(11)
C17 0.0444(14) 0.0452(14) 0.0414(13) 0.0083(11) 0.0055(10) -0.0025(10)
C18 0.0525(16) 0.0513(15) 0.0545(17) 0.0073(12) 0.0051(13) 0.0036(13)
C19 0.0660(18) 0.0527(16) 0.0640(17) 0.0002(14) 0.0109(15) 0.0083(15)
C20 0.0609(17) 0.0572(18) 0.080(2) -0.0122(15) 0.0092(17) -0.0001(17)
C21 0.0492(16) 0.0621(18) 0.075(2) -0.0016(13) -0.0026(15) -0.0090(17)
C22 0.0468(14) 0.0480(14) 0.0467(13) 0.0062(11) 0.0026(11) -0.0062(12)
C23 0.0355(12) 0.0510(15) 0.0519(14) 0.0011(11) 0.0023(10) 0.0069(12)
C24 0.0606(17) 0.0549(17) 0.0572(16) 0.0146(13) 0.0025(14) 0.0000(14)
C25 0.0688(19) 0.0606(18) 0.0536(15) 0.0011(15) -0.0094(14) -0.0036(15)
C26 0.0542(18) 0.0700(19) 0.065(2) 0.0061(15) -0.0105(14) 0.0155(16)
C27 0.0550(18) 0.069(2) 0.082(2) 0.0236(15) 0.0052(16) 0.0144(18)
C28 0.0542(16) 0.0647(19) 0.0569(17) 0.0108(14) 0.0077(14) 0.0011(14)

loop_
_atom_type_symbol
_atom_type_description
_atom_type_scat_dispersion_real
_atom_type_scat_dispersion_imag
_atom_type_scat_source
C C 0.0033 0.0000 'International Tables Vol C Tables 4.2.6.8 and 6.1.1.4'
H H 0.0000 0.0000 'International Tables Vol C Tables 4.2.6.8 and 6.1.1.4'
N N 0.0061 0.0000 'International Tables Vol C Tables 4.2.6.8 and 6.1.1.4'
O O 0.0106 0.0000 'International Tables Vol C Tables 4.2.6.8 and 6.1.1.4'

loop_
_geom_angle_atom_site_label_1
_geom_angle_atom_site_label_2
_geom_angle_atom_site_label_3
_geom_angle_site_symmetry_1
_geom_angle_site_symmetry_3
_geom_angle
_geom_angle_publ_flag
C1 N1 C8 . . 111.9(2) ?
C1 N1 H1 . . 126(2) ?
C8 N1 H1 . . 121(2) ?
C2 N2 C9 . . 118.2(2) ?
C15 N3 C22 . . 111.4(2) ?
C15 N3 H3 . . 121(2) ?
C22 N3 H3 . . 128(2) ?
C16 N4 C23 . . 120.0(2) ?
O1 C1 N1 . . 127.9(3) ?
O1 C1 C2 . . 126.2(3) ?
N1 C1 C2 . . 105.8(2) ?
N2 C2 C3 . . 135.1(3) ?
N2 C2 C1 . . 119.0(2) ?
C3 C2 C1 . . 105.8(2) ?
C4 C3 C8 . . 119.4(3) ?
C4 C3 C2 . . 134.4(2) ?
C8 C3 C2 . . 106.1(2) ?
C5 C4 C3 . . 119.2(3) ?
C5 C4 H4 . . 120.4 ?
C3 C4 H4 . . 120.4 ?
C6 C5 C4 . . 120.4(3) ?
C6 C5 H5 . . 119.8 ?
C4 C5 H5 . . 119.8 ?
C5 C6 C7 . . 122.0(3) ?
C5 C6 H6 . . 119.0 ?
C7 C6 H6 . . 119.0 ?
C8 C7 C6 . . 117.3(3) ?
C8 C7 H7 . . 121.4 ?
C6 C7 H7 . . 121.4 ?
C7 C8 N1 . . 128.0(3) ?
C7 C8 C3 . . 121.6(3) ?
N1 C8 C3 . . 110.4(2) ?
C10 C9 C14 . . 119.9(3) ?
C10 C9 N2 . . 119.5(3) ?
C14 C9 N2 . . 120.5(3) ?
C9 C10 C11 . . 119.9(3) ?
C9 C10 H10 . . 120.1 ?
C11 C10 H10 . . 120.1 ?
C12 C11 C10 . . 120.1(3) ?
C12 C11 H11 . . 119.9 ?
C10 C11 H11 . . 119.9 ?
C13 C12 C11 . . 120.1(3) ?
C13 C12 H12 . . 119.9 ?
C11 C12 H12 . . 119.9 ?
C12 C13 C14 . . 120.2(3) ?
C12 C13 H13 . . 119.9 ?
C14 C13 H13 . . 119.9 ?
C9 C14 C13 . . 119.7(3) ?
C9 C14 H14 . . 120.2 ?
C13 C14 H14 . . 120.2 ?
O2 C15 N3 . . 128.0(3) ?
O2 C15 C16 . . 126.2(3) ?
N3 C15 C16 . . 105.7(2) ?
N4 C16 C17 . . 134.5(2) ?
N4 C16 C15 . . 119.4(2) ?
C17 C16 C15 . . 105.9(2) ?
C18 C17 C22 . . 120.2(3) ?
C18 C17 C16 . . 133.5(3) ?
C22 C17 C16 . . 106.1(2) ?
C19 C18 C17 . . 119.2(3) ?
C19 C18 H18 . . 120.4 ?
C17 C18 H18 . . 120.4 ?
C18 C19 C20 . . 119.8(3) ?
C18 C19 H19 . . 120.1 ?
C20 C19 H19 . . 120.1 ?
C21 C20 C19 . . 121.6(3) ?
C21 C20 H20 . . 119.2 ?
C19 C20 H20 . . 119.2 ?
C20 C21 C22 . . 118.3(3) ?
C20 C21 H21 . . 120.8 ?
C22 C21 H21 . . 120.8 ?
C21 C22 N3 . . 128.4(3) ?
C21 C22 C17 . . 120.8(3) ?
N3 C22 C17 . . 110.8(2) ?
C28 C23 C24 . . 119.5(3) ?
C28 C23 N4 . . 120.0(3) ?
C24 C23 N4 . . 120.4(3) ?
C25 C24 C23 . . 120.3(3) ?
C25 C24 H24 . . 119.8 ?
C23 C24 H24 . . 119.8 ?
C26 C25 C24 . . 120.2(3) ?
C26 C25 H25 . . 119.9 ?
C24 C25 H25 . . 119.9 ?
C25 C26 C27 . . 119.7(3) ?
C25 C26 H26 . . 120.1 ?
C27 C26 H26 . . 120.1 ?
C28 C27 C26 . . 120.8(3) ?
C28 C27 H27 . . 119.6 ?
C26 C27 H27 . . 119.6 ?
C27 C28 C23 . . 119.5(3) ?
C27 C28 H28 . . 120.3 ?
C23 C28 H28 . . 120.3 ?

loop_
_geom_bond_atom_site_label_1
_geom_bond_atom_site_label_2
_geom_bond_site_symmetry_2
_geom_bond_distance
_geom_bond_publ_flag
O1 C1 . 1.208(4) ?
O2 C15 . 1.211(4) ?
N1 C1 . 1.350(4) ?
N1 C8 . 1.396(4) ?
N1 H1 . 0.860(10) ?
N2 C2 . 1.271(3) ?
N2 C9 . 1.429(3) ?
N3 C15 . 1.359(4) ?
N3 C22 . 1.391(4) ?
N3 H3 . 0.860(10) ?
N4 C16 . 1.269(3) ?
N4 C23 . 1.421(3) ?
C1 C2 . 1.529(4) ?
C2 C3 . 1.466(4) ?
C3 C4 . 1.383(4) ?
C3 C8 . 1.404(4) ?
C4 C5 . 1.380(4) ?
C4 H4 . 0.9300 ?
C5 C6 . 1.375(5) ?
C5 H5 . 0.9300 ?
C6 C7 . 1.383(5) ?
C6 H6 . 0.9300 ?
C7 C8 . 1.382(4) ?
C7 H7 . 0.9300 ?
C9 C10 . 1.371(4) ?
C9 C14 . 1.381(4) ?
C10 C11 . 1.385(4) ?
C10 H10 . 0.9300 ?
C11 C12 . 1.371(5) ?
C11 H11 . 0.9300 ?
C12 C13 . 1.364(5) ?
C12 H12 . 0.9300 ?
C13 C14 . 1.386(4) ?
C13 H13 . 0.9300 ?
C14 H14 . 0.9300 ?
C15 C16 . 1.524(4) ?
C16 C17 . 1.463(4) ?
C17 C18 . 1.389(4) ?
C17 C22 . 1.399(4) ?
C18 C19 . 1.381(4) ?
C18 H18 . 0.9300 ?
C19 C20 . 1.394(5) ?
C19 H19 . 0.9300 ?
C20 C21 . 1.379(5) ?
C20 H20 . 0.9300 ?
C21 C22 . 1.380(4) ?
C21 H21 . 0.9300 ?
C23 C28 . 1.383(4) ?
C23 C24 . 1.389(4) ?
C24 C25 . 1.376(4) ?
C24 H24 . 0.9300 ?
C25 C26 . 1.366(4) ?
C25 H25 . 0.9300 ?
C26 C27 . 1.381(5) ?
C26 H26 . 0.9300 ?
C27 C28 . 1.377(4) ?
C27 H27 . 0.9300 ?
C28 H28 . 0.9300 ?

loop_
_geom_hbond_atom_site_label_D
_geom_hbond_atom_site_label_H
_geom_hbond_atom_site_label_A
_geom_hbond_site_symmetry_A
_geom_hbond_distance_DH
_geom_hbond_distance_HA
_geom_hbond_distance_DA
_geom_hbond_angle_DHA
_geom_hbond_publ_flag
N1 H1 N4 3_565 0.86(3) 2.11(2) 2.940(3) 161(3) yes
N3 H3 N2 . 0.86(3) 2.28(3) 3.111(3) 164(3) yes

loop_
_geom_torsion_atom_site_label_1
_geom_torsion_atom_site_label_2
_geom_torsion_atom_site_label_3
_geom_torsion_atom_site_label_4
_geom_torsion_site_symmetry_1
_geom_torsion_site_symmetry_2
_geom_torsion_site_symmetry_3
_geom_torsion_site_symmetry_4
_geom_torsion
_geom_torsion_publ_flag
C8 N1 C1 O1 . . . . -178.4(3) ?
C8 N1 C1 C2 . . . . 0.7(3) ?
C9 N2 C2 C3 . . . . 3.4(5) ?
C9 N2 C2 C1 . . . . -179.7(2) ?
O1 C1 C2 N2 . . . . 1.5(5) ?
N1 C1 C2 N2 . . . . -177.6(3) ?
O1 C1 C2 C3 . . . . 179.3(3) ?
N1 C1 C2 C3 . . . . 0.1(3) ?
N2 C2 C3 C4 . . . . 0.2(6) ?
C1 C2 C3 C4 . . . . -177.1(3) ?
N2 C2 C3 C8 . . . . 176.3(3) ?
C1 C2 C3 C8 . . . . -0.9(3) ?
C8 C3 C4 C5 . . . . 0.0(4) ?
C2 C3 C4 C5 . . . . 175.7(3) ?
C3 C4 C5 C6 . . . . -0.1(4) ?
C4 C5 C6 C7 . . . . 0.4(5) ?
C5 C6 C7 C8 . . . . -0.6(5) ?
C6 C7 C8 N1 . . . . -177.6(3) ?
C6 C7 C8 C3 . . . . 0.4(4) ?
C1 N1 C8 C7 . . . . 176.8(3) ?
C1 N1 C8 C3 . . . . -1.4(3) ?
C4 C3 C8 C7 . . . . -0.1(4) ?
C2 C3 C8 C7 . . . . -177.0(3) ?
C4 C3 C8 N1 . . . . 178.2(2) ?
C2 C3 C8 N1 . . . . 1.4(3) ?
C2 N2 C9 C10 . . . . -104.2(3) ?
C2 N2 C9 C14 . . . . 78.5(4) ?
C14 C9 C10 C11 . . . . -3.1(4) ?
N2 C9 C10 C11 . . . . 179.5(2) ?
C9 C10 C11 C12 . . . . 1.9(4) ?
C10 C11 C12 C13 . . . . 0.5(5) ?
C11 C12 C13 C14 . . . . -1.5(5) ?
C10 C9 C14 C13 . . . . 2.1(4) ?
N2 C9 C14 C13 . . . . 179.4(2) ?
C12 C13 C14 C9 . . . . 0.3(4) ?
C22 N3 C15 O2 . . . . -178.1(3) ?
C22 N3 C15 C16 . . . . 0.7(3) ?
C23 N4 C16 C17 . . . . 5.7(5) ?
C23 N4 C16 C15 . . . . -178.2(2) ?
O2 C15 C16 N4 . . . . 1.7(5) ?
N3 C15 C16 N4 . . . . -177.1(3) ?
O2 C15 C16 C17 . . . . 178.9(3) ?
N3 C15 C16 C17 . . . . 0.1(3) ?
N4 C16 C17 C18 . . . . 0.4(5) ?
C15 C16 C17 C18 . . . . -176.1(3) ?
N4 C16 C17 C22 . . . . 175.8(3) ?
C15 C16 C17 C22 . . . . -0.8(3) ?
C22 C17 C18 C19 . . . . 0.4(4) ?
C16 C17 C18 C19 . . . . 175.2(3) ?
C17 C18 C19 C20 . . . . 0.1(4) ?
C18 C19 C20 C21 . . . . -0.4(5) ?
C19 C20 C21 C22 . . . . 0.0(5) ?
C20 C21 C22 N3 . . . . -177.2(3) ?
C20 C21 C22 C17 . . . . 0.6(4) ?
C15 N3 C22 C21 . . . . 176.7(3) ?
C15 N3 C22 C17 . . . . -1.2(3) ?
C18 C17 C22 C21 . . . . -0.8(4) ?
C16 C17 C22 C21 . . . . -176.9(2) ?
C18 C17 C22 N3 . . . . 177.3(2) ?
C16 C17 C22 N3 . . . . 1.2(3) ?
C16 N4 C23 C28 . . . . -107.2(3) ?
C16 N4 C23 C24 . . . . 77.5(4) ?
C28 C23 C24 C25 . . . . 1.6(5) ?
N4 C23 C24 C25 . . . . 176.9(3) ?
C23 C24 C25 C26 . . . . -0.1(5) ?
C24 C25 C26 C27 . . . . -0.9(5) ?
C25 C26 C27 C28 . . . . 0.2(5) ?
C26 C27 C28 C23 . . . . 1.4(5) ?
C24 C23 C28 C27 . . . . -2.3(5) ?
N4 C23 C28 C27 . . . . -177.6(3) ?
